data_4331403
loop_
_publ_author_name
'Wachhold, M.'
'Kanatzidis, M.G.'

_publ_section_title
;
 Rb Ag2 As3 Se6 : a unique three-dimensional silver-selenoarsenate
 framework 3/(infinite)(Ag2 As3 Se6)(-), assembled from (As3 Se6)(3-)
 rings and "Ag2(2+)" dumbbell units
;
_journal_name_full 'Inorganic Chemistry'
_journal_page_first 4178
_journal_page_last 4180
_journal_paper_doi 10.1021/ic9905392
_journal_volume 38
_journal_year 1999
_chemical_formula_sum 'Ag2 As3 Rb Se6'
_chemical_name_systematic 'Rb (Ag2 As3 Se6)'
_space_group_IT_number 14
_symmetry_space_group_name_Hall '-P 2yn'
_symmetry_space_group_name_H-M 'P 1 21/n 1'
_cell_angle_alpha 90
_cell_angle_beta 90.728
_cell_angle_gamma 90
_cell_formula_units_Z 4
_cell_length_a 9.9401
_cell_length_b 7.5714
_cell_length_c 17.201
_cell_volume 1294.451
_citation_journal_id_ASTM INOCAJ
_cod_data_source_file silver2-3_6.cif
_cod_data_source_block Ag2As3Rb1Se6
_cod_original_sg_symbol_Hall '-P 2ybc (x-z,y,z)'
_cod_original_formula_sum 'Ag2 As3 Rb1 Se6'
_cod_database_code 4331403

loop_
_symmetry_equiv_pos_as_xyz
x,y,z
-x+1/2,y+1/2,-z+1/2
-x,-y,-z
x-1/2,-y-1/2,z-1/2

loop_
_atom_site_label
_atom_site_type_symbol
_atom_site_fract_x
_atom_site_fract_y
_atom_site_fract_z
_atom_site_occupancy
_atom_site_U_iso_or_equiv
Se1 Se-2 0.3696 0.6951 0.2346 1 0.0
As1 As+3 0.5701 0.8724 0.2237 1 0.0
Se4 Se-2 0.6566 0.7523 0.1088 1 0.0
Ag2 Ag+1 0.9705 0.9621 0.4181 1 0.0
Se3 Se-2 0.4384 0.7021 0.4523 1 0.0
Se6 Se-2 0.3971 0.1984 0.1318 1 0.0
Ag1 Ag+1 0.8477 0.4885 0.4994 1 0.0
As2 As+3 0.63 0.8866 0.4199 1 0.0
Rb1 Rb+1 0.0078 0.818 0.1671 1 0.0
Se5 Se-2 0.7803 0.8115 0.5215 1 0.0
As3 As+3 0.3063 0.8505 0.3528 1 0.0
Se2 Se-2 0.721 0.7197 0.3133 1 0.0
